data_2231196
loop_
_publ_author_name
'Zhang, Kai'
'He, Dian'

_publ_section_title
;
 <i>N</i>-Benzoyl-<i>N</i>-(3-methylphenyl)-<i>O</i>-[2-(2-nitrophenyl)acetyl]hydroxylamine
;
_journal_coeditor_code LD2012
_journal_issue 8
_journal_name_full 'Acta Crystallographica Section E'
_journal_page_first o1966
_journal_paper_doi 10.1107/S1600536811025864
_journal_volume 67
_journal_year 2011
_chemical_formula_iupac 'C22 H18 N2 O5'
_chemical_formula_moiety 'C22 H18 N2 O5'
_chemical_formula_sum 'C22 H18 N2 O5'
_chemical_formula_weight 390.38
_chemical_name_systematic
;
<i>N</i>-Benzoyl-<i>N</i>-(3-methylphenyl)-<i>O</i>-[2-(2-
nitrophenyl)acetyl]hydroxylamine
;
_space_group_IT_number 14
_symmetry_cell_setting monoclinic
_symmetry_space_group_name_Hall '-P 2ybc'
_symmetry_space_group_name_H-M 'P 1 21/c 1'
_cell_angle_alpha 90.00
_cell_angle_beta 109.869(11)
_cell_angle_gamma 90.00
_cell_formula_units_Z 4
_cell_length_a 16.34(2)
_cell_length_b 8.459(10)
_cell_length_c 14.862(18)
_cell_measurement_reflns_used 2435
_cell_measurement_temperature 296(2)
_cell_measurement_theta_max 22.32
_cell_measurement_theta_min 2.65
_cell_volume 1932(4)
_computing_cell_refinement 'SAINT (Bruker, 2009)'
_computing_data_collection 'APEX2 (Bruker, 2009)'
_computing_data_reduction 'SAINT (Bruker, 2009)'
_computing_molecular_graphics 'SHELXTL (Sheldrick, 2008)'
_computing_publication_material 'SHELXL97 (Sheldrick, 2008)'
_computing_structure_refinement 'SHELXL97 (Sheldrick, 2008)'
_computing_structure_solution 'SHELXS97 (Sheldrick, 2008)'
_diffrn_ambient_temperature 296(2)
_diffrn_measured_fraction_theta_full 0.998
_diffrn_measured_fraction_theta_max 0.998
_diffrn_measurement_device_type 'Bruker APEXII CCD'
_diffrn_measurement_method '\f and \w'
_diffrn_radiation_monochromator graphite
_diffrn_radiation_source 'fine-focus sealed tube'
_diffrn_radiation_type MoK\a
_diffrn_radiation_wavelength 0.71073
_diffrn_reflns_av_R_equivalents 0.0473
_diffrn_reflns_av_sigmaI/netI 0.0547
_diffrn_reflns_limit_h_max 15
_diffrn_reflns_limit_h_min -19
_diffrn_reflns_limit_k_max 10
_diffrn_reflns_limit_k_min -10
_diffrn_reflns_limit_l_max 18
_diffrn_reflns_limit_l_min -18
_diffrn_reflns_number 10929
_diffrn_reflns_theta_full 25.50
_diffrn_reflns_theta_max 25.50
_diffrn_reflns_theta_min 2.65
_exptl_absorpt_coefficient_mu 0.096
_exptl_absorpt_correction_T_max 0.9800
_exptl_absorpt_correction_T_min 0.9763
_exptl_absorpt_correction_type multi-scan
_exptl_absorpt_process_details '(SADABS; Sheldrick, 1996)'
_exptl_crystal_colour yellow
_exptl_crystal_density_diffrn 1.342
_exptl_crystal_density_method 'not measured'
_exptl_crystal_description block
_exptl_crystal_F_000 816
_exptl_crystal_size_max 0.25
_exptl_crystal_size_mid 0.24
_exptl_crystal_size_min 0.21
_refine_diff_density_max 0.184
_refine_diff_density_min -0.207
_refine_ls_goodness_of_fit_all 1.000
_refine_ls_goodness_of_fit_ref 1.000
_refine_ls_hydrogen_treatment constr
_refine_ls_matrix_type full
_refine_ls_number_parameters 263
_refine_ls_number_reflns 3591
_refine_ls_number_restraints 0
_refine_ls_restrained_S_all 1.000
_refine_ls_R_factor_all 0.0880
_refine_ls_R_factor_gt 0.0501
_refine_ls_shift/su_max 0.000
_refine_ls_shift/su_mean 0.000
_refine_ls_structure_factor_coef Fsqd
_refine_ls_weighting_details 'calc w=1/[\s^2^(Fo^2^)+(0.0508P)^2^+0.3323P] where P=(Fo^2^+2Fc^2^)/3'
_refine_ls_weighting_scheme calc
_refine_ls_wR_factor_ref 0.1233
_reflns_number_gt 2242
_reflns_number_total 3591
_reflns_threshold_expression I>2sigma(I)
_cod_data_source_file ld2012.cif
_cod_data_source_block I
_cod_original_sg_symbol_H-M 'P 21/c'
_cod_database_code 2231196

loop_
_symmetry_equiv_pos_as_xyz
'x, y, z'
'-x, y+1/2, -z+1/2'
'-x, -y, -z'
'x, -y-1/2, z-1/2'

loop_
_atom_site_type_symbol
_atom_site_label
_atom_site_fract_x
_atom_site_fract_y
_atom_site_fract_z
_atom_site_U_iso_or_equiv
_atom_site_adp_type
_atom_site_calc_flag
_atom_site_refinement_flags
_atom_site_occupancy
_atom_site_symmetry_multiplicity
C C1 0.09639(15) 0.0309(3) 1.13097(16) 0.0513(6) Uani d . 1 1
C C2 0.01484(17) -0.0114(4) 1.13187(18) 0.0696(8) Uani d . 1 1
H H2 -0.0264 0.0653 1.1303 0.084 Uiso calc R 1 1
C C3 -0.0036(2) -0.1670(5) 1.1352(2) 0.0857(10) Uani d . 1 1
H H3 -0.0583 -0.1977 1.1349 0.103 Uiso calc R 1 1
C C4 0.0570(2) -0.2781(4) 1.1388(2) 0.0910(10) Uani d . 1 1
H H4 0.0439 -0.3846 1.1412 0.109 Uiso calc R 1 1
C C5 0.13830(19) -0.2336(3) 1.13877(19) 0.0710(8) Uani d . 1 1
H H5 0.1792 -0.3114 1.1414 0.085 Uiso calc R 1 1
C C6 0.16037(15) -0.0779(3) 1.13499(15) 0.0495(6) Uani d . 1 1
C C7 0.25040(15) -0.0379(3) 1.13676(16) 0.0527(6) Uani d . 1 1
H H7A 0.2704 0.0563 1.1752 0.063 Uiso calc R 1 1
H H7B 0.2895 -0.1237 1.1668 0.063 Uiso calc R 1 1
C C8 0.25400(15) -0.0102(3) 1.03894(17) 0.0431(5) Uani d . 1 1
C C9 0.38632(13) -0.0232(3) 0.93782(15) 0.0375(5) Uani d . 1 1
C C10 0.39160(13) -0.0260(2) 0.83950(14) 0.0357(5) Uani d . 1 1
C C11 0.32888(15) 0.0383(3) 0.76029(15) 0.0481(6) Uani d . 1 1
H H11 0.2829 0.0956 0.7674 0.058 Uiso calc R 1 1
C C12 0.33474(18) 0.0170(3) 0.67094(16) 0.0620(7) Uani d . 1 1
H H12 0.2928 0.0610 0.6178 0.074 Uiso calc R 1 1
C C13 0.40156(19) -0.0683(3) 0.65957(18) 0.0655(8) Uani d . 1 1
H H13 0.4049 -0.0825 0.5988 0.079 Uiso calc R 1 1
C C14 0.46365(18) -0.1331(3) 0.73773(19) 0.0641(7) Uani d . 1 1
H H14 0.5092 -0.1912 0.7302 0.077 Uiso calc R 1 1
C C15 0.45842(15) -0.1119(3) 0.82721(16) 0.0485(6) Uani d . 1 1
H H15 0.5006 -0.1562 0.8801 0.058 Uiso calc R 1 1
C C16 0.32922(14) 0.2572(2) 0.92940(13) 0.0374(5) Uani d . 1 1
C C17 0.25051(15) 0.3294(3) 0.91822(15) 0.0440(5) Uani d . 1 1
H H17 0.2056 0.2701 0.9264 0.053 Uiso calc R 1 1
C C18 0.23706(15) 0.4868(3) 0.89531(15) 0.0452(6) Uani d . 1 1
C C19 0.30418(17) 0.5693(3) 0.88050(16) 0.0521(6) Uani d . 1 1
H H19 0.2965 0.6755 0.8634 0.063 Uiso calc R 1 1
C C20 0.38237(16) 0.4971(3) 0.89061(16) 0.0531(6) Uani d . 1 1
H H20 0.4264 0.5551 0.8797 0.064 Uiso calc R 1 1
C C21 0.39630(15) 0.3411(3) 0.91646(15) 0.0442(6) Uani d . 1 1
H H21 0.4497 0.2935 0.9250 0.053 Uiso calc R 1 1
C C22 0.15279(17) 0.5646(3) 0.8891(2) 0.0673(7) Uani d . 1 1
H H22A 0.1062 0.5181 0.8377 0.101 Uiso calc R 1 1
H H22B 0.1560 0.6756 0.8772 0.101 Uiso calc R 1 1
H H22C 0.1422 0.5498 0.9482 0.101 Uiso calc R 1 1
N N1 0.33979(12) 0.0969(2) 0.95831(12) 0.0430(5) Uani d . 1 1
N N2 0.11232(16) 0.1993(3) 1.12655(17) 0.0713(6) Uani d . 1 1
O O1 0.20433(11) -0.0556(2) 0.96539(12) 0.0599(5) Uani d . 1 1
O O2 0.32692(9) 0.07666(17) 1.04773(9) 0.0445(4) Uani d . 1 1
O O3 0.41541(10) -0.12978(17) 0.99348(10) 0.0489(4) Uani d . 1 1
O O4 0.16263(14) 0.2435(2) 1.08809(14) 0.0828(6) Uani d . 1 1
O O5 0.0756(2) 0.2889(3) 1.1631(2) 0.1459(12) Uani d . 1 1

loop_
_atom_site_aniso_label
_atom_site_aniso_U_11
_atom_site_aniso_U_22
_atom_site_aniso_U_33
_atom_site_aniso_U_12
_atom_site_aniso_U_13
_atom_site_aniso_U_23
C1 0.0461(15) 0.0671(17) 0.0454(14) -0.0063(13) 0.0217(12) 0.0015(12)
C2 0.0453(16) 0.102(2) 0.0651(18) -0.0020(16) 0.0237(13) 0.0064(16)
C3 0.053(2) 0.121(3) 0.086(2) -0.034(2) 0.0293(17) 0.001(2)
C4 0.088(3) 0.087(3) 0.106(3) -0.032(2) 0.043(2) 0.0033(19)
C5 0.073(2) 0.0679(19) 0.084(2) -0.0031(16) 0.0420(17) 0.0096(15)
C6 0.0469(15) 0.0653(17) 0.0411(13) -0.0061(13) 0.0213(11) 0.0053(11)
C7 0.0464(14) 0.0754(17) 0.0431(13) 0.0019(13) 0.0239(12) 0.0127(12)
C8 0.0396(13) 0.0489(14) 0.0464(14) -0.0004(11) 0.0218(12) 0.0058(11)
C9 0.0327(12) 0.0396(12) 0.0414(12) -0.0078(10) 0.0144(10) -0.0002(10)
C10 0.0359(12) 0.0376(12) 0.0356(11) -0.0061(10) 0.0149(10) 0.0008(10)
C11 0.0468(14) 0.0554(15) 0.0425(13) 0.0050(11) 0.0158(12) 0.0007(11)
C12 0.0725(18) 0.0729(18) 0.0371(14) 0.0067(15) 0.0140(13) 0.0031(12)
C13 0.0731(19) 0.087(2) 0.0455(15) 0.0037(16) 0.0315(15) -0.0020(14)
C14 0.0576(17) 0.085(2) 0.0607(17) 0.0100(15) 0.0339(15) -0.0015(15)
C15 0.0443(14) 0.0586(15) 0.0444(13) 0.0007(12) 0.0175(11) 0.0007(11)
C16 0.0426(13) 0.0394(12) 0.0330(11) -0.0025(10) 0.0166(10) -0.0013(9)
C17 0.0413(14) 0.0485(14) 0.0446(13) -0.0065(11) 0.0177(11) -0.0041(11)
C18 0.0514(14) 0.0436(14) 0.0395(13) 0.0020(12) 0.0140(11) -0.0055(10)
C19 0.0669(18) 0.0396(13) 0.0460(14) -0.0043(13) 0.0141(13) -0.0030(11)
C20 0.0577(16) 0.0493(15) 0.0561(15) -0.0172(13) 0.0241(12) -0.0019(12)
C21 0.0407(13) 0.0516(14) 0.0432(13) -0.0041(11) 0.0182(11) -0.0022(11)
C22 0.0662(18) 0.0581(17) 0.0765(19) 0.0138(14) 0.0229(15) -0.0032(14)
N1 0.0497(11) 0.0489(12) 0.0410(10) 0.0054(9) 0.0291(9) 0.0080(9)
N2 0.0727(16) 0.0707(17) 0.0808(17) 0.0045(14) 0.0397(14) -0.0011(13)
O1 0.0552(11) 0.0786(13) 0.0482(10) -0.0193(9) 0.0205(9) -0.0073(9)
O2 0.0425(9) 0.0603(10) 0.0370(8) -0.0055(8) 0.0217(7) 0.0027(7)
O3 0.0581(11) 0.0457(10) 0.0421(9) 0.0055(8) 0.0159(8) 0.0084(8)
O4 0.0943(15) 0.0726(13) 0.0992(15) -0.0161(12) 0.0560(13) 0.0011(11)
O5 0.182(3) 0.0902(19) 0.224(3) 0.0186(18) 0.144(3) -0.0170(19)

loop_
_atom_type_symbol
_atom_type_description
_atom_type_scat_dispersion_real
_atom_type_scat_dispersion_imag
_atom_type_scat_source
C C 0.0033 0.0016 'International Tables Vol C Tables 4.2.6.8 and 6.1.1.4'
H H 0.0000 0.0000 'International Tables Vol C Tables 4.2.6.8 and 6.1.1.4'
N N 0.0061 0.0033 'International Tables Vol C Tables 4.2.6.8 and 6.1.1.4'
O O 0.0106 0.0060 'International Tables Vol C Tables 4.2.6.8 and 6.1.1.4'

loop_
_geom_angle_atom_site_label_1
_geom_angle_atom_site_label_2
_geom_angle_atom_site_label_3
_geom_angle
C6 C1 C2 123.0(3)
C6 C1 N2 120.8(2)
C2 C1 N2 116.2(2)
C3 C2 C1 118.6(3)
C3 C2 H2 120.7
C1 C2 H2 120.7
C2 C3 C4 120.5(3)
C2 C3 H3 119.8
C4 C3 H3 119.8
C3 C4 C5 120.2(3)
C3 C4 H4 119.9
C5 C4 H4 119.9
C6 C5 C4 121.9(3)
C6 C5 H5 119.1
C4 C5 H5 119.1
C5 C6 C1 115.9(2)
C5 C6 C7 119.1(2)
C1 C6 C7 125.0(2)
C8 C7 C6 112.39(19)
C8 C7 H7A 109.1
C6 C7 H7A 109.1
C8 C7 H7B 109.1
C6 C7 H7B 109.1
H7A C7 H7B 107.9
O1 C8 O2 124.4(2)
O1 C8 C7 127.4(2)
O2 C8 C7 108.21(19)
O3 C9 N1 121.6(2)
O3 C9 C10 121.3(2)
N1 C9 C10 116.88(19)
C15 C10 C11 119.2(2)
C15 C10 C9 116.82(19)
C11 C10 C9 123.7(2)
C12 C11 C10 119.7(2)
C12 C11 H11 120.1
C10 C11 H11 120.1
C13 C12 C11 120.6(2)
C13 C12 H12 119.7
C11 C12 H12 119.7
C12 C13 C14 119.9(2)
C12 C13 H13 120.0
C14 C13 H13 120.0
C13 C14 C15 119.8(2)
C13 C14 H14 120.1
C15 C14 H14 120.1
C10 C15 C14 120.7(2)
C10 C15 H15 119.6
C14 C15 H15 119.6
C21 C16 C17 120.6(2)
C21 C16 N1 121.1(2)
C17 C16 N1 118.19(19)
C18 C17 C16 121.5(2)
C18 C17 H17 119.3
C16 C17 H17 119.3
C17 C18 C19 117.5(2)
C17 C18 C22 120.4(2)
C19 C18 C22 122.1(2)
C18 C19 C20 121.1(2)
C18 C19 H19 119.4
C20 C19 H19 119.4
C21 C20 C19 121.1(2)
C21 C20 H20 119.4
C19 C20 H20 119.4
C20 C21 C16 118.2(2)
C20 C21 H21 120.9
C16 C21 H21 120.9
C18 C22 H22A 109.5
C18 C22 H22B 109.5
H22A C22 H22B 109.5
C18 C22 H22C 109.5
H22A C22 H22C 109.5
H22B C22 H22C 109.5
C9 N1 C16 131.76(17)
C9 N1 O2 112.86(16)
C16 N1 O2 110.92(15)
O5 N2 O4 122.8(3)
O5 N2 C1 118.2(2)
O4 N2 C1 119.1(2)
C8 O2 N1 112.06(16)

loop_
_geom_bond_atom_site_label_1
_geom_bond_atom_site_label_2
_geom_bond_distance
C1 C6 1.379(3)
C1 C2 1.385(4)
C1 N2 1.453(4)
C2 C3 1.355(5)
C2 H2 0.9300
C3 C4 1.353(5)
C3 H3 0.9300
C4 C5 1.380(4)
C4 H4 0.9300
C5 C6 1.372(4)
C5 H5 0.9300
C6 C7 1.501(3)
C7 C8 1.493(3)
C7 H7A 0.9700
C7 H7B 0.9700
C8 O1 1.182(3)
C8 O2 1.368(3)
C9 O3 1.206(3)
C9 N1 1.365(3)
C9 C10 1.493(3)
C10 C15 1.375(3)
C10 C11 1.383(3)
C11 C12 1.375(3)
C11 H11 0.9300
C12 C13 1.367(4)
C12 H12 0.9300
C13 C14 1.370(4)
C13 H13 0.9300
C14 C15 1.373(3)
C14 H14 0.9300
C15 H15 0.9300
C16 C21 1.373(3)
C16 C17 1.382(3)
C16 N1 1.415(3)
C17 C18 1.373(3)
C17 H17 0.9300
C18 C19 1.380(3)
C18 C22 1.500(4)
C19 C20 1.378(3)
C19 H19 0.9300
C20 C21 1.371(3)
C20 H20 0.9300
C21 H21 0.9300
C22 H22A 0.9600
C22 H22B 0.9600
C22 H22C 0.9600
N1 O2 1.425(2)
N2 O5 1.205(3)
N2 O4 1.209(3)

loop_
_geom_torsion_atom_site_label_1
_geom_torsion_atom_site_label_2
_geom_torsion_atom_site_label_3
_geom_torsion_atom_site_label_4
_geom_torsion
C6 C1 C2 C3 -1.2(4)
N2 C1 C2 C3 179.5(2)
C1 C2 C3 C4 0.9(4)
C2 C3 C4 C5 -0.2(5)
C3 C4 C5 C6 -0.1(5)
C4 C5 C6 C1 -0.2(4)
C4 C5 C6 C7 179.1(2)
C2 C1 C6 C5 0.8(3)
N2 C1 C6 C5 -179.9(2)
C2 C1 C6 C7 -178.3(2)
N2 C1 C6 C7 1.0(3)
C5 C6 C7 C8 97.3(3)
C1 C6 C7 C8 -83.5(3)
C6 C7 C8 O1 -21.8(4)
C6 C7 C8 O2 159.1(2)
O3 C9 C10 C15 -26.3(3)
N1 C9 C10 C15 159.93(19)
O3 C9 C10 C11 146.8(2)
N1 C9 C10 C11 -26.9(3)
C15 C10 C11 C12 -0.7(3)
C9 C10 C11 C12 -173.7(2)
C10 C11 C12 C13 0.6(4)
C11 C12 C13 C14 -0.2(4)
C12 C13 C14 C15 0.0(4)
C11 C10 C15 C14 0.5(3)
C9 C10 C15 C14 174.0(2)
C13 C14 C15 C10 -0.2(4)
C21 C16 C17 C18 -0.9(3)
N1 C16 C17 C18 176.48(19)
C16 C17 C18 C19 2.2(3)
C16 C17 C18 C22 -176.5(2)
C17 C18 C19 C20 -1.5(3)
C22 C18 C19 C20 177.2(2)
C18 C19 C20 C21 -0.5(3)
C19 C20 C21 C16 1.8(3)
C17 C16 C21 C20 -1.1(3)
N1 C16 C21 C20 -178.47(19)
O3 C9 N1 C16 150.7(2)
C10 C9 N1 C16 -35.5(3)
O3 C9 N1 O2 -2.9(3)
C10 C9 N1 O2 170.82(16)
C21 C16 N1 C9 -35.1(3)
C17 C16 N1 C9 147.5(2)
C21 C16 N1 O2 118.89(19)
C17 C16 N1 O2 -58.5(2)
C6 C1 N2 O5 -148.5(3)
C2 C1 N2 O5 30.9(4)
C6 C1 N2 O4 30.3(4)
C2 C1 N2 O4 -150.3(2)
O1 C8 O2 N1 -4.2(3)
C7 C8 O2 N1 174.84(16)
C9 N1 O2 C8 -87.7(2)
C16 N1 O2 C8 113.1(2)
